data_4302040
loop_
_publ_author_name
'Sibaprasad Bhattacharyya'
'Aurora E. Clark'
'Maren Pink'
'Jeffrey M. Zaleski'

_publ_section_title
;
Structure Modulated Electronic Contributions to Metalloenediyne Reactivity:
Synthesis and Thermal Bergman Cyclization of MLX2 Compounds
;
_journal_name_full 'Inorganic Chemistry'
_journal_page_first 3916
_journal_page_last 3925
_journal_paper_doi 10.1021/ic801116q
_journal_volume 48
_journal_year 2009
_chemical_formula_moiety 'C14 H20 Cl2 Cu N2'
_chemical_formula_sum 'C14 H20 Cl2 Cu N2'
_chemical_formula_weight 350.76
_chemical_name_systematic
; 
 ? 
;
_space_group_IT_number 4
_symmetry_cell_setting monoclinic
_symmetry_space_group_name_Hall 'P 2yb'
_symmetry_space_group_name_H-M 'P 1 21 1'
_atom_sites_solution_hydrogens geom
_atom_sites_solution_primary direct
_atom_sites_solution_secondary difmap
_audit_creation_method SHELXL-97
_cell_angle_alpha 90.00
_cell_angle_beta 96.7566(13)
_cell_angle_gamma 90.00
_cell_formula_units_Z 4
_cell_length_a 7.7510(4)
_cell_length_b 18.8432(9)
_cell_length_c 10.3886(5)
_cell_measurement_reflns_used 5067
_cell_measurement_temperature 133(2)
_cell_measurement_theta_max 27.5
_cell_measurement_theta_min 2.25
_cell_volume 1506.76(13)
_computing_cell_refinement 'SAINT (Bruker, 1999)'
_computing_data_collection 'SMART (Bruker, 1999)'
_computing_data_reduction 'SAINT (Bruker, 1999)'
_computing_molecular_graphics 'XTEL (local library)'
_computing_publication_material 'XCIF (Bruker, 1999), XTEL (local library)'
_computing_structure_refinement 'SHELXL-97 (Sheldrick, 1997)'
_computing_structure_solution 'SIR-92 (Alatomare et al., 1993)'
_diffrn_ambient_temperature 133(2)
_diffrn_detector 'CCD area detector'
_diffrn_detector_area_resol_mean 44.52
_diffrn_detector_type 'Bruker SMART 6000'
_diffrn_measured_fraction_theta_full 0.999
_diffrn_measured_fraction_theta_max 0.999
_diffrn_measurement_details '0.30 degree frames measured for 40 seconds each'
_diffrn_measurement_device 'three-circle goniometer with fixed chi'
_diffrn_measurement_device_type 'Bruker Platform goniometer'
_diffrn_measurement_method \w-scans
_diffrn_radiation_monochromator graphite
_diffrn_radiation_source 'fine-focus sealed tube'
_diffrn_radiation_type MoK\a
_diffrn_radiation_wavelength 0.71073
_diffrn_reflns_av_R_equivalents 0.0287
_diffrn_reflns_av_sigmaI/netI 0.0384
_diffrn_reflns_limit_h_max 10
_diffrn_reflns_limit_h_min -10
_diffrn_reflns_limit_k_max 24
_diffrn_reflns_limit_k_min -24
_diffrn_reflns_limit_l_max 13
_diffrn_reflns_limit_l_min -13
_diffrn_reflns_number 14373
_diffrn_reflns_theta_full 27.50
_diffrn_reflns_theta_max 27.50
_diffrn_reflns_theta_min 1.97
_diffrn_standards_decay_% 0.0
_diffrn_standards_interval_time 1227
_diffrn_standards_number 272
_exptl_absorpt_coefficient_mu 1.792
_exptl_absorpt_correction_T_max 0.8137
_exptl_absorpt_correction_T_min 0.7158
_exptl_absorpt_correction_type multi-scan
_exptl_absorpt_process_details 'SADABS, R. Blessing (1995)'
_exptl_crystal_colour blue
_exptl_crystal_density_diffrn 1.546
_exptl_crystal_density_method 'not measured'
_exptl_crystal_description block
_exptl_crystal_F_000 724
_exptl_crystal_size_max 0.20
_exptl_crystal_size_mid 0.12
_exptl_crystal_size_min 0.12
_refine_diff_density_max 0.341
_refine_diff_density_min -0.335
_refine_diff_density_rms 0.061
_refine_ls_abs_structure_details 'Flack H D (1983), Acta Cryst. A39, 876-881'
_refine_ls_abs_structure_Flack 0.541(8)
_refine_ls_extinction_method none
_refine_ls_goodness_of_fit_ref 1.047
_refine_ls_hydrogen_treatment riding
_refine_ls_matrix_type full
_refine_ls_number_parameters 388
_refine_ls_number_reflns 6046
_refine_ls_number_restraints 1
_refine_ls_restrained_S_all 1.047
_refine_ls_R_factor_all 0.0284
_refine_ls_R_factor_gt 0.0250
_refine_ls_shift/su_max 0.001
_refine_ls_shift/su_mean 0.000
_refine_ls_structure_factor_coef Fsqd
_refine_ls_weighting_details 'calc w=1/[\s^2^(Fo^2^)+(0.0277P)^2^+0.0000P] where P=(Fo^2^+2Fc^2^)/3'
_refine_ls_weighting_scheme calc
_refine_ls_wR_factor_gt 0.0559
_refine_ls_wR_factor_ref 0.0573
_reflns_number_gt 5671
_reflns_number_total 6046
_reflns_threshold_expression >2sigma(I)
_cod_data_source_file ic801116q_si_004.cif
_cod_data_source_block 03019
_cod_depositor_comments
;
The following automatic conversions were performed:

'_exptl_absorpt_correction_type' tag value 'multi-scans' was replaced
with 'multi-scan' value.

Automatic conversion script
Id: cif_fix_values 1646 2011-03-28 12:23:43Z adriana 
;
_cod_original_sg_symbol_H-M P2(1)
_cod_database_code 4302040

loop_
_symmetry_equiv_pos_as_xyz
'x, y, z'
'-x, y+1/2, -z'

loop_
_atom_site_label
_atom_site_type_symbol
_atom_site_fract_x
_atom_site_fract_y
_atom_site_fract_z
_atom_site_U_iso_or_equiv
_atom_site_adp_type
_atom_site_occupancy
_atom_site_symmetry_multiplicity
_atom_site_calc_flag
_atom_site_refinement_flags
_atom_site_disorder_assembly
_atom_site_disorder_group
Cu1A Cu -0.20316(4) 0.247786(16) -0.02463(3) 0.01139(7) Uani 1 1 d . . .
Cl1A Cl -0.41604(8) 0.31025(3) 0.05211(6) 0.01575(13) Uani 1 1 d . . .
Cl2A Cl -0.39454(8) 0.17669(3) -0.14292(6) 0.01568(13) Uani 1 1 d . . .
N1A N -0.0152(3) 0.31017(12) 0.0764(2) 0.0125(4) Uani 1 1 d . . .
N2A N 0.0042(3) 0.20525(12) -0.1122(2) 0.0130(5) Uani 1 1 d . . .
C1A C -0.0483(4) 0.32816(14) 0.2115(2) 0.0157(5) Uani 1 1 d . . .
H1A H 0.0513 0.3553 0.2551 0.028(9) Uiso 1 1 calc R . .
H1B H -0.1534 0.3583 0.2089 0.029(9) Uiso 1 1 calc R . .
C2A C -0.0729(4) 0.26321(15) 0.2846(3) 0.0173(6) Uani 1 1 d . . .
C3A C -0.0826(4) 0.20573(16) 0.3297(3) 0.0206(6) Uani 1 1 d . . .
C4A C -0.0869(4) 0.13278(16) 0.3702(3) 0.0225(6) Uani 1 1 d . . .
H4A H -0.1084 0.1217 0.4561 0.039(10) Uiso 1 1 calc R . .
C5A C -0.0608(4) 0.08066(16) 0.2876(3) 0.0219(6) Uani 1 1 d . . .
H5A H -0.0632 0.0328 0.3163 0.037(10) Uiso 1 1 calc R . .
C6A C -0.0294(4) 0.09476(14) 0.1572(3) 0.0193(6) Uani 1 1 d . . .
C7A C -0.0095(4) 0.10992(14) 0.0485(3) 0.0175(6) Uani 1 1 d . . .
C8A C 0.0116(4) 0.12711(14) -0.0859(3) 0.0155(5) Uani 1 1 d . . .
H8A H -0.0811 0.1032 -0.1439 0.017(8) Uiso 1 1 calc R . .
H8B H 0.1247 0.1085 -0.1062 0.002(6) Uiso 1 1 calc R . .
C9A C 0.1480(3) 0.26846(14) 0.0801(3) 0.0142(5) Uani 1 1 d . . .
H9A H 0.1446 0.2281 0.1407 0.018(8) Uiso 1 1 calc R . .
H9B H 0.2485 0.2988 0.1116 0.015(7) Uiso 1 1 calc R . .
C10A C 0.1682(3) 0.24114(16) -0.0542(2) 0.0152(5) Uani 1 1 d . . .
H10A H 0.1953 0.2812 -0.1102 0.007(7) Uiso 1 1 calc R . .
H10B H 0.2660 0.2070 -0.0493 0.013(7) Uiso 1 1 calc R . .
C11A C -0.0119(3) 0.37705(14) -0.0027(2) 0.0150(5) Uani 1 1 d . . .
H11A H -0.1204 0.4037 0.0047 0.019(8) Uiso 1 1 calc R . .
H11B H -0.0123 0.3635 -0.0948 0.003(6) Uiso 1 1 calc R . .
C12A C 0.1411(4) 0.42657(15) 0.0341(3) 0.0215(6) Uani 1 1 d . . .
H12A H 0.1301 0.4685 -0.0222 0.019(8) Uiso 1 1 calc R . .
H12B H 0.2497 0.4018 0.0235 0.026(9) Uiso 1 1 calc R . .
H12C H 0.1422 0.4414 0.1246 0.022(8) Uiso 1 1 calc R . .
C13A C -0.0199(3) 0.21776(15) -0.2556(2) 0.0151(5) Uani 1 1 d . . .
H13A H -0.0227 0.2696 -0.2717 0.008(7) Uiso 1 1 calc R . .
H13B H -0.1338 0.1981 -0.2919 0.018(8) Uiso 1 1 calc R . .
C14A C 0.1210(3) 0.18496(16) -0.3277(3) 0.0183(6) Uani 1 1 d . . .
H14A H 0.1132 0.2048 -0.4154 0.017(8) Uiso 1 1 calc R . .
H14B H 0.1047 0.1334 -0.3328 0.028(9) Uiso 1 1 calc R . .
H14C H 0.2354 0.1956 -0.2812 0.020(8) Uiso 1 1 calc R . .
Cu1B Cu 0.65325(4) -0.059604(16) 0.48502(3) 0.01170(7) Uani 1 1 d . . .
Cl1B Cl 0.84089(8) -0.10804(4) 0.36005(7) 0.01963(14) Uani 1 1 d . . .
Cl2B Cl 0.86170(8) -0.00122(3) 0.61325(6) 0.01599(13) Uani 1 1 d . . .
N1B N 0.4602(3) -0.01046(12) 0.5743(2) 0.0130(4) Uani 1 1 d . . .
N2B N 0.4624(3) -0.13111(12) 0.4143(2) 0.0140(5) Uani 1 1 d . . .
C1B C 0.4738(4) 0.06880(14) 0.5743(3) 0.0158(5) Uani 1 1 d . . .
H1C H 0.3696 0.0896 0.6064 0.009(7) Uiso 1 1 calc R . .
H1D H 0.5770 0.0837 0.6334 0.020(8) Uiso 1 1 calc R . .
C2B C 0.4885(4) 0.09530(14) 0.4432(3) 0.0167(6) Uani 1 1 d . . .
C3B C 0.4929(4) 0.11287(14) 0.3346(3) 0.0193(6) Uani 1 1 d . . .
C4B C 0.5009(4) 0.12371(16) 0.1988(3) 0.0210(6) Uani 1 1 d . . .
H4B H 0.5207 0.1698 0.1663 0.020(8) Uiso 1 1 calc R . .
C5B C 0.4803(4) 0.06825(16) 0.1187(3) 0.0223(6) Uani 1 1 d . . .
H5B H 0.4851 0.0754 0.0287 0.052(12) Uiso 1 1 calc R . .
C6B C 0.4514(4) -0.00143(16) 0.1647(3) 0.0210(6) Uani 1 1 d . . .
C7B C 0.4349(3) -0.05795(17) 0.2127(2) 0.0193(5) Uani 1 1 d . . .
C8B C 0.4320(4) -0.12962(15) 0.2681(2) 0.0174(5) Uani 1 1 d . . .
H8C H 0.5224 -0.1587 0.2334 0.025(9) Uiso 1 1 calc R . .
H8D H 0.3179 -0.1516 0.2395 0.024(9) Uiso 1 1 calc R . .
C9B C 0.2937(3) -0.03309(15) 0.4954(3) 0.0169(6) Uani 1 1 d . . .
H9C H 0.1935 -0.0216 0.5426 0.038(10) Uiso 1 1 calc R . .
H9D H 0.2793 -0.0074 0.4117 0.006(6) Uiso 1 1 calc R . .
C10B C 0.3000(3) -0.11187(16) 0.4715(3) 0.0172(6) Uani 1 1 d . . .
H10C H 0.2966 -0.1376 0.5542 0.015(7) Uiso 1 1 calc R . .
H10D H 0.1973 -0.1263 0.4114 0.026(8) Uiso 1 1 calc R . .
C11B C 0.5169(4) -0.20513(14) 0.4531(3) 0.0192(6) Uani 1 1 d . . .
H11C H 0.6055 -0.2212 0.3983 0.024(9) Uiso 1 1 calc R . .
H11D H 0.4152 -0.2370 0.4363 0.020(8) Uiso 1 1 calc R . .
C12B C 0.5906(4) -0.21157(15) 0.5942(3) 0.0231(6) Uani 1 1 d . . .
H12D H 0.6476 -0.2578 0.6089 0.035(9) Uiso 1 1 calc R . .
H12E H 0.4964 -0.2074 0.6490 0.007(7) Uiso 1 1 calc R . .
H12F H 0.6756 -0.1737 0.6162 0.041(10) Uiso 1 1 calc R . .
C13B C 0.4708(4) -0.03476(15) 0.7126(2) 0.0161(6) Uani 1 1 d . . .
H13C H 0.5880 -0.0232 0.7560 0.005(7) Uiso 1 1 calc R . .
H13D H 0.4589 -0.0871 0.7129 0.023(9) Uiso 1 1 calc R . .
C14B C 0.3368(4) -0.00356(16) 0.7933(3) 0.0188(6) Uani 1 1 d . . .
H14D H 0.3458 -0.0274 0.8777 0.023(8) Uiso 1 1 calc R . .
H14E H 0.2199 -0.0106 0.7479 0.020(8) Uiso 1 1 calc R . .
H14F H 0.3587 0.0473 0.8061 0.024(8) Uiso 1 1 calc R . .

loop_
_atom_site_aniso_label
_atom_site_aniso_U_11
_atom_site_aniso_U_22
_atom_site_aniso_U_33
_atom_site_aniso_U_23
_atom_site_aniso_U_13
_atom_site_aniso_U_12
Cu1A 0.00963(14) 0.01197(14) 0.01263(14) -0.00092(12) 0.00158(11) -0.00057(12)
Cl1A 0.0109(3) 0.0180(3) 0.0189(3) -0.0034(2) 0.0039(2) 0.0006(2)
Cl2A 0.0121(3) 0.0172(3) 0.0177(3) -0.0042(2) 0.0018(2) -0.0037(2)
N1A 0.0133(11) 0.0107(10) 0.0136(10) -0.0011(9) 0.0012(8) 0.0003(9)
N2A 0.0123(11) 0.0127(11) 0.0141(11) -0.0002(9) 0.0019(9) -0.0015(9)
C1A 0.0178(14) 0.0166(13) 0.0128(12) -0.0025(10) 0.0026(10) 0.0014(11)
C2A 0.0167(13) 0.0226(15) 0.0124(12) -0.0035(10) 0.0008(10) -0.0020(11)
C3A 0.0188(14) 0.0272(16) 0.0155(13) -0.0021(12) 0.0014(11) -0.0037(12)
C4A 0.0229(15) 0.0294(16) 0.0141(13) 0.0054(11) -0.0020(11) -0.0082(13)
C5A 0.0205(14) 0.0239(15) 0.0205(14) 0.0086(12) -0.0014(12) -0.0045(12)
C6A 0.0192(14) 0.0122(13) 0.0256(15) 0.0016(11) -0.0012(12) -0.0017(11)
C7A 0.0177(14) 0.0121(12) 0.0224(14) -0.0002(11) 0.0013(11) -0.0010(11)
C8A 0.0153(13) 0.0124(13) 0.0188(13) -0.0027(10) 0.0022(11) 0.0021(11)
C9A 0.0096(12) 0.0164(13) 0.0162(12) -0.0006(10) 0.0006(10) -0.0004(10)
C10A 0.0109(11) 0.0197(13) 0.0154(12) 0.0001(11) 0.0026(10) -0.0014(11)
C11A 0.0150(13) 0.0156(13) 0.0145(12) 0.0011(10) 0.0014(10) -0.0005(11)
C12A 0.0202(14) 0.0188(15) 0.0252(14) 0.0015(11) 0.0011(11) -0.0043(12)
C13A 0.0146(13) 0.0182(13) 0.0127(12) 0.0007(10) 0.0028(10) -0.0011(11)
C14A 0.0175(13) 0.0222(15) 0.0163(13) -0.0021(11) 0.0060(11) -0.0029(12)
Cu1B 0.01010(14) 0.01187(14) 0.01330(15) -0.00062(12) 0.00208(12) 0.00021(13)
Cl1B 0.0149(3) 0.0183(3) 0.0271(3) -0.0055(3) 0.0080(3) 0.0005(3)
Cl2B 0.0120(3) 0.0198(3) 0.0160(3) -0.0007(2) 0.0009(2) -0.0033(2)
N1B 0.0118(11) 0.0145(11) 0.0129(10) -0.0002(9) 0.0017(9) 0.0006(9)
N2B 0.0114(10) 0.0160(11) 0.0147(10) -0.0019(9) 0.0019(9) -0.0015(9)
C1B 0.0187(14) 0.0127(13) 0.0160(12) -0.0012(10) 0.0028(11) 0.0025(11)
C2B 0.0175(14) 0.0129(13) 0.0199(14) -0.0015(10) 0.0033(11) 0.0030(11)
C3B 0.0226(14) 0.0121(13) 0.0230(14) 0.0014(11) 0.0017(12) 0.0010(11)
C4B 0.0199(14) 0.0212(15) 0.0221(14) 0.0058(11) 0.0028(12) -0.0011(12)
C5B 0.0244(15) 0.0261(15) 0.0157(13) 0.0066(11) -0.0011(11) -0.0011(13)
C6B 0.0231(15) 0.0264(15) 0.0127(12) -0.0030(11) -0.0010(11) -0.0003(12)
C7B 0.0199(13) 0.0237(14) 0.0139(12) -0.0019(12) 0.0000(10) -0.0005(13)
C8B 0.0187(14) 0.0179(13) 0.0147(12) -0.0015(10) -0.0013(10) -0.0026(11)
C9B 0.0100(12) 0.0236(14) 0.0172(13) -0.0015(11) 0.0018(10) 0.0028(10)
C10B 0.0102(12) 0.0237(15) 0.0182(13) 0.0011(11) 0.0036(10) -0.0007(11)
C11B 0.0235(15) 0.0106(12) 0.0229(15) -0.0009(11) 0.0004(12) -0.0022(11)
C12B 0.0285(16) 0.0178(14) 0.0218(15) 0.0041(11) -0.0019(12) -0.0018(12)
C13B 0.0156(13) 0.0199(13) 0.0127(12) 0.0016(10) 0.0004(11) 0.0016(11)
C14B 0.0211(14) 0.0206(14) 0.0154(13) -0.0017(11) 0.0052(11) -0.0023(12)

loop_
_atom_type_symbol
_atom_type_description
_atom_type_scat_dispersion_real
_atom_type_scat_dispersion_imag
_atom_type_scat_source
C C 0.0033 0.0016 'International Tables Vol C Tables 4.2.6.8 and 6.1.1.4'
H H 0.0000 0.0000 'International Tables Vol C Tables 4.2.6.8 and 6.1.1.4'
N N 0.0061 0.0033 'International Tables Vol C Tables 4.2.6.8 and 6.1.1.4'
Cl Cl 0.1484 0.1585 'International Tables Vol C Tables 4.2.6.8 and 6.1.1.4'
Cu Cu 0.3201 1.2651 'International Tables Vol C Tables 4.2.6.8 and 6.1.1.4'

loop_
_geom_angle_atom_site_label_1
_geom_angle_atom_site_label_2
_geom_angle_atom_site_label_3
_geom_angle
_geom_angle_site_symmetry_1
_geom_angle_site_symmetry_3
_geom_angle_publ_flag
N1A Cu1A N2A 84.65(8) . . ?
N1A Cu1A Cl1A 91.45(6) . . ?
N2A Cu1A Cl1A 170.42(6) . . ?
N1A Cu1A Cl2A 176.08(6) . . ?
N2A Cu1A Cl2A 91.44(6) . . ?
Cl1A Cu1A Cl2A 92.36(2) . . ?
C9A N1A C1A 109.6(2) . . ?
C9A N1A C11A 112.8(2) . . ?
C1A N1A C11A 109.7(2) . . ?
C9A N1A Cu1A 105.09(15) . . ?
C1A N1A Cu1A 114.71(16) . . ?
C11A N1A Cu1A 104.83(15) . . ?
C8A N2A C13A 109.5(2) . . ?
C8A N2A C10A 110.9(2) . . ?
C13A N2A C10A 109.2(2) . . ?
C8A N2A Cu1A 108.16(16) . . ?
C13A N2A Cu1A 111.06(16) . . ?
C10A N2A Cu1A 108.05(16) . . ?
C2A C1A N1A 110.2(2) . . ?
C2A C1A H1A 109.6 . . ?
N1A C1A H1A 109.6 . . ?
C2A C1A H1B 109.6 . . ?
N1A C1A H1B 109.6 . . ?
H1A C1A H1B 108.1 . . ?
C3A C2A C1A 170.4(3) . . ?
C2A C3A C4A 173.0(3) . . ?
C5A C4A C3A 120.3(3) . . ?
C5A C4A H4A 119.9 . . ?
C3A C4A H4A 119.9 . . ?
C4A C5A C6A 121.9(3) . . ?
C4A C5A H5A 119.1 . . ?
C6A C5A H5A 119.1 . . ?
C7A C6A C5A 176.1(3) . . ?
C6A C7A C8A 178.5(3) . . ?
C7A C8A N2A 112.7(2) . . ?
C7A C8A H8A 109.0 . . ?
N2A C8A H8A 109.0 . . ?
C7A C8A H8B 109.0 . . ?
N2A C8A H8B 109.0 . . ?
H8A C8A H8B 107.8 . . ?
N1A C9A C10A 109.7(2) . . ?
N1A C9A H9A 109.7 . . ?
C10A C9A H9A 109.7 . . ?
N1A C9A H9B 109.7 . . ?
C10A C9A H9B 109.7 . . ?
H9A C9A H9B 108.2 . . ?
N2A C10A C9A 110.4(2) . . ?
N2A C10A H10A 109.6 . . ?
C9A C10A H10A 109.6 . . ?
N2A C10A H10B 109.6 . . ?
C9A C10A H10B 109.6 . . ?
H10A C10A H10B 108.1 . . ?
N1A C11A C12A 116.0(2) . . ?
N1A C11A H11A 108.3 . . ?
C12A C11A H11A 108.3 . . ?
N1A C11A H11B 108.3 . . ?
C12A C11A H11B 108.3 . . ?
H11A C11A H11B 107.4 . . ?
C11A C12A H12A 109.5 . . ?
C11A C12A H12B 109.5 . . ?
H12A C12A H12B 109.5 . . ?
C11A C12A H12C 109.5 . . ?
H12A C12A H12C 109.5 . . ?
H12B C12A H12C 109.5 . . ?
N2A C13A C14A 114.3(2) . . ?
N2A C13A H13A 108.7 . . ?
C14A C13A H13A 108.7 . . ?
N2A C13A H13B 108.7 . . ?
C14A C13A H13B 108.7 . . ?
H13A C13A H13B 107.6 . . ?
C13A C14A H14A 109.5 . . ?
C13A C14A H14B 109.5 . . ?
H14A C14A H14B 109.5 . . ?
C13A C14A H14C 109.5 . . ?
H14A C14A H14C 109.5 . . ?
H14B C14A H14C 109.5 . . ?
N1B Cu1B N2B 85.76(9) . . ?
N1B Cu1B Cl1B 171.53(6) . . ?
N2B Cu1B Cl1B 90.84(6) . . ?
N1B Cu1B Cl2B 91.29(6) . . ?
N2B Cu1B Cl2B 163.53(6) . . ?
Cl1B Cu1B Cl2B 94.12(3) . . ?
C1B N1B C13B 108.0(2) . . ?
C1B N1B C9B 109.7(2) . . ?
C13B N1B C9B 112.4(2) . . ?
C1B N1B Cu1B 113.05(17) . . ?
C13B N1B Cu1B 109.36(16) . . ?
C9B N1B Cu1B 104.33(16) . . ?
C10B N2B C11B 110.0(2) . . ?
C10B N2B C8B 110.8(2) . . ?
C11B N2B C8B 107.1(2) . . ?
C10B N2B Cu1B 107.48(16) . . ?
C11B N2B Cu1B 110.07(16) . . ?
C8B N2B Cu1B 111.42(16) . . ?
C2B C1B N1B 110.7(2) . . ?
C2B C1B H1C 109.5 . . ?
N1B C1B H1C 109.5 . . ?
C2B C1B H1D 109.5 . . ?
N1B C1B H1D 109.5 . . ?
H1C C1B H1D 108.1 . . ?
C3B C2B C1B 175.4(3) . . ?
C2B C3B C4B 171.9(3) . . ?
C5B C4B C3B 119.1(3) . . ?
C5B C4B H4B 120.5 . . ?
C3B C4B H4B 120.5 . . ?
C4B C5B C6B 121.7(3) . . ?
C4B C5B H5B 119.1 . . ?
C6B C5B H5B 119.1 . . ?
C7B C6B C5B 174.4(3) . . ?
C6B C7B C8B 174.1(3) . . ?
C7B C8B N2B 113.8(2) . . ?
C7B C8B H8C 108.8 . . ?
N2B C8B H8C 108.8 . . ?
C7B C8B H8D 108.8 . . ?
N2B C8B H8D 108.8 . . ?
H8C C8B H8D 107.7 . . ?
C10B C9B N1B 109.0(2) . . ?
C10B C9B H9C 109.9 . . ?
N1B C9B H9C 109.9 . . ?
C10B C9B H9D 109.9 . . ?
N1B C9B H9D 109.9 . . ?
H9C C9B H9D 108.3 . . ?
N2B C10B C9B 110.4(2) . . ?
N2B C10B H10C 109.6 . . ?
C9B C10B H10C 109.6 . . ?
N2B C10B H10D 109.6 . . ?
C9B C10B H10D 109.6 . . ?
H10C C10B H10D 108.1 . . ?
N2B C11B C12B 113.4(2) . . ?
N2B C11B H11C 108.9 . . ?
C12B C11B H11C 108.9 . . ?
N2B C11B H11D 108.9 . . ?
C12B C11B H11D 108.9 . . ?
H11C C11B H11D 107.7 . . ?
C11B C12B H12D 109.5 . . ?
C11B C12B H12E 109.5 . . ?
H12D C12B H12E 109.5 . . ?
C11B C12B H12F 109.5 . . ?
H12D C12B H12F 109.5 . . ?
H12E C12B H12F 109.5 . . ?
N1B C13B C14B 116.4(2) . . ?
N1B C13B H13C 108.2 . . ?
C14B C13B H13C 108.2 . . ?
N1B C13B H13D 108.2 . . ?
C14B C13B H13D 108.2 . . ?
H13C C13B H13D 107.3 . . ?
C13B C14B H14D 109.5 . . ?
C13B C14B H14E 109.5 . . ?
H14D C14B H14E 109.5 . . ?
C13B C14B H14F 109.5 . . ?
H14D C14B H14F 109.5 . . ?
H14E C14B H14F 109.5 . . ?

loop_
_geom_bond_atom_site_label_1
_geom_bond_atom_site_label_2
_geom_bond_distance
_geom_bond_site_symmetry_2
_geom_bond_publ_flag
Cu1A N1A 2.061(2) . ?
Cu1A N2A 2.097(2) . ?
Cu1A Cl1A 2.2479(7) . ?
Cu1A Cl2A 2.2530(7) . ?
N1A C9A 1.485(3) . ?
N1A C1A 1.496(3) . ?
N1A C11A 1.506(3) . ?
N2A C8A 1.497(3) . ?
N2A C13A 1.499(3) . ?
N2A C10A 1.502(3) . ?
C1A C2A 1.465(4) . ?
C1A H1A 0.9900 . ?
C1A H1B 0.9900 . ?
C2A C3A 1.186(4) . ?
C3A C4A 1.439(4) . ?
C4A C5A 1.335(4) . ?
C4A H4A 0.9500 . ?
C5A C6A 1.430(4) . ?
C5A H5A 0.9500 . ?
C6A C7A 1.192(4) . ?
C7A C8A 1.461(4) . ?
C8A H8A 0.9900 . ?
C8A H8B 0.9900 . ?
C9A C10A 1.513(4) . ?
C9A H9A 0.9900 . ?
C9A H9B 0.9900 . ?
C10A H10A 0.9900 . ?
C10A H10B 0.9900 . ?
C11A C12A 1.522(4) . ?
C11A H11A 0.9900 . ?
C11A H11B 0.9900 . ?
C12A H12A 0.9800 . ?
C12A H12B 0.9800 . ?
C12A H12C 0.9800 . ?
C13A C14A 1.525(4) . ?
C13A H13A 0.9900 . ?
C13A H13B 0.9900 . ?
C14A H14A 0.9800 . ?
C14A H14B 0.9800 . ?
C14A H14C 0.9800 . ?
Cu1B N1B 2.070(2) . ?
Cu1B N2B 2.071(2) . ?
Cu1B Cl1B 2.2534(7) . ?
Cu1B Cl2B 2.2559(7) . ?
N1B C1B 1.497(3) . ?
N1B C13B 1.501(3) . ?
N1B C9B 1.507(3) . ?
N2B C10B 1.498(3) . ?
N2B C11B 1.499(3) . ?
N2B C8B 1.510(3) . ?
C1B C2B 1.467(4) . ?
C1B H1C 0.9900 . ?
C1B H1D 0.9900 . ?
C2B C3B 1.180(4) . ?
C3B C4B 1.434(4) . ?
C4B C5B 1.333(4) . ?
C4B H4B 0.9500 . ?
C5B C6B 1.424(4) . ?
C5B H5B 0.9500 . ?
C6B C7B 1.190(4) . ?
C7B C8B 1.469(4) . ?
C8B H8C 0.9900 . ?
C8B H8D 0.9900 . ?
C9B C10B 1.507(4) . ?
C9B H9C 0.9900 . ?
C9B H9D 0.9900 . ?
C10B H10C 0.9900 . ?
C10B H10D 0.9900 . ?
C11B C12B 1.515(4) . ?
C11B H11C 0.9900 . ?
C11B H11D 0.9900 . ?
C12B H12D 0.9800 . ?
C12B H12E 0.9800 . ?
C12B H12F 0.9800 . ?
C13B C14B 1.527(4) . ?
C13B H13C 0.9900 . ?
C13B H13D 0.9900 . ?
C14B H14D 0.9800 . ?
C14B H14E 0.9800 . ?
C14B H14F 0.9800 . ?

loop_
_geom_torsion_atom_site_label_1
_geom_torsion_atom_site_label_2
_geom_torsion_atom_site_label_3
_geom_torsion_atom_site_label_4
_geom_torsion
_geom_torsion_site_symmetry_1
_geom_torsion_site_symmetry_2
_geom_torsion_site_symmetry_3
_geom_torsion_site_symmetry_4
_geom_torsion_publ_flag
N2A Cu1A N1A C9A -26.53(15) . . . . ?
Cl1A Cu1A N1A C9A 162.24(15) . . . . ?
Cl2A Cu1A N1A C9A -31.7(10) . . . . ?
N2A Cu1A N1A C1A -146.92(18) . . . . ?
Cl1A Cu1A N1A C1A 41.84(17) . . . . ?
Cl2A Cu1A N1A C1A -152.1(9) . . . . ?
N2A Cu1A N1A C11A 92.64(16) . . . . ?
Cl1A Cu1A N1A C11A -78.59(15) . . . . ?
Cl2A Cu1A N1A C11A 87.4(10) . . . . ?
N1A Cu1A N2A C8A 121.01(17) . . . . ?
Cl1A Cu1A N2A C8A -172.7(3) . . . . ?
Cl2A Cu1A N2A C8A -59.35(15) . . . . ?
N1A Cu1A N2A C13A -118.82(17) . . . . ?
Cl1A Cu1A N2A C13A -52.5(4) . . . . ?
Cl2A Cu1A N2A C13A 60.83(16) . . . . ?
N1A Cu1A N2A C10A 0.88(16) . . . . ?
Cl1A Cu1A N2A C10A 67.2(4) . . . . ?
Cl2A Cu1A N2A C10A -179.48(15) . . . . ?
C9A N1A C1A C2A -62.5(3) . . . . ?
C11A N1A C1A C2A 173.1(2) . . . . ?
Cu1A N1A C1A C2A 55.4(3) . . . . ?
N1A C1A C2A C3A 15.2(19) . . . . ?
C1A C2A C3A C4A -5(4) . . . . ?
C2A C3A C4A C5A -9(3) . . . . ?
C3A C4A C5A C6A -0.5(4) . . . . ?
C4A C5A C6A C7A -33(5) . . . . ?
C5A C6A C7A C8A -100(13) . . . . ?
C6A C7A C8A N2A 132(13) . . . . ?
C13A N2A C8A C7A -165.4(2) . . . . ?
C10A N2A C8A C7A 74.1(3) . . . . ?
Cu1A N2A C8A C7A -44.3(3) . . . . ?
C1A N1A C9A C10A 171.8(2) . . . . ?
C11A N1A C9A C10A -65.6(3) . . . . ?
Cu1A N1A C9A C10A 48.1(2) . . . . ?
C8A N2A C10A C9A -93.1(3) . . . . ?
C13A N2A C10A C9A 146.1(2) . . . . ?
Cu1A N2A C10A C9A 25.2(2) . . . . ?
N1A C9A C10A N2A -50.0(3) . . . . ?
C9A N1A C11A C12A -53.8(3) . . . . ?
C1A N1A C11A C12A 68.7(3) . . . . ?
Cu1A N1A C11A C12A -167.66(19) . . . . ?
C8A N2A C13A C14A -57.6(3) . . . . ?
C10A N2A C13A C14A 64.0(3) . . . . ?
Cu1A N2A C13A C14A -176.94(18) . . . . ?
N2B Cu1B N1B C1B -142.22(17) . . . . ?
Cl1B Cu1B N1B C1B -75.7(5) . . . . ?
Cl2B Cu1B N1B C1B 54.01(16) . . . . ?
N2B Cu1B N1B C13B 97.44(17) . . . . ?
Cl1B Cu1B N1B C13B 164.0(4) . . . . ?
Cl2B Cu1B N1B C13B -66.33(16) . . . . ?
N2B Cu1B N1B C9B -23.03(16) . . . . ?
Cl1B Cu1B N1B C9B 43.5(6) . . . . ?
Cl2B Cu1B N1B C9B 173.20(15) . . . . ?
N1B Cu1B N2B C10B -3.70(16) . . . . ?
Cl1B Cu1B N2B C10B -175.93(16) . . . . ?
Cl2B Cu1B N2B C10B 76.4(3) . . . . ?
N1B Cu1B N2B C11B -123.51(18) . . . . ?
Cl1B Cu1B N2B C11B 64.26(17) . . . . ?
Cl2B Cu1B N2B C11B -43.4(3) . . . . ?
N1B Cu1B N2B C8B 117.88(18) . . . . ?
Cl1B Cu1B N2B C8B -54.35(17) . . . . ?
Cl2B Cu1B N2B C8B -161.98(18) . . . . ?
C13B N1B C1B C2B 172.2(2) . . . . ?
C9B N1B C1B C2B -65.0(3) . . . . ?
Cu1B N1B C1B C2B 51.1(3) . . . . ?
N1B C1B C2B C3B 35(4) . . . . ?
C1B C2B C3B C4B -44(5) . . . . ?
C2B C3B C4B C5B 15(2) . . . . ?
C3B C4B C5B C6B -0.3(4) . . . . ?
C4B C5B C6B C7B -28(4) . . . . ?
C5B C6B C7B C8B -85(4) . . . . ?
C6B C7B C8B N2B 106(3) . . . . ?
C10B N2B C8B C7B 79.3(3) . . . . ?
C11B N2B C8B C7B -160.7(2) . . . . ?
Cu1B N2B C8B C7B -40.3(3) . . . . ?
C1B N1B C9B C10B 167.5(2) . . . . ?
C13B N1B C9B C10B -72.3(3) . . . . ?
Cu1B N1B C9B C10B 46.1(2) . . . . ?
C11B N2B C10B C9B 150.5(2) . . . . ?
C8B N2B C10B C9B -91.3(3) . . . . ?
Cu1B N2B C10B C9B 30.7(2) . . . . ?
N1B C9B C10B N2B -52.8(3) . . . . ?
C10B N2B C11B C12B -72.4(3) . . . . ?
C8B N2B C11B C12B 167.2(2) . . . . ?
Cu1B N2B C11B C12B 45.9(3) . . . . ?
C1B N1B C13B C14B 56.6(3) . . . . ?
C9B N1B C13B C14B -64.6(3) . . . . ?
Cu1B N1B C13B C14B -179.96(19) . . . . ?
